data_1548832
loop_
_publ_author_name
'Schollmeyer, Dieter'
'Detert, Heiner'

_publ_section_title
;
 Dibenzo[2,3:6,7]thiepino[4,5-<i>d</i>][1,2,3]selenadiazole
;
_journal_coeditor_code WM4065
_journal_issue 1
_journal_name_full IUCrData
_journal_page_first x180070
_journal_paper_doi 10.1107/S2414314618000706
_journal_volume 3
_journal_year 2018
_chemical_formula_iupac 'C14 H8 N2 S Se'
_chemical_formula_moiety 'C14 H8 N2 S Se'
_chemical_formula_sum 'C14 H8 N2 S Se'
_chemical_formula_weight 315.24
_chemical_melting_point 413
_chemical_name_systematic
;
Dibenzo[2,3:6,7]thiepino[4,5-<i>d</i>][1,2,3]selenadiazole
;
_space_group_crystal_system orthorhombic
_space_group_IT_number 33
_space_group_name_Hall 'P 2c -2n'
_space_group_name_H-M_alt 'P n a 21'
_symmetry_space_group_name_Hall 'P 2c -2n'
_symmetry_space_group_name_H-M 'P n a 21'
_atom_sites_solution_hydrogens geom
_audit_creation_method SHELXL-2017/1
_cell_angle_alpha 90
_cell_angle_beta 90
_cell_angle_gamma 90
_cell_formula_units_Z 16
_cell_length_a 20.8533(8)
_cell_length_b 9.9698(3)
_cell_length_c 23.4151(8)
_cell_measurement_reflns_used 38903
_cell_measurement_temperature 193(2)
_cell_measurement_theta_max 28.34
_cell_measurement_theta_min 1.95
_cell_volume 4868.1(3)
_computing_cell_refinement
;
X-AREA (Stoe & Cie, 2006)
;
_computing_data_collection
;
X-AREA (Stoe & Cie, 2006)
;
_computing_data_reduction
;
X-RED32 (Stoe & Cie, 2006)
;
_computing_molecular_graphics
;
PLATON (Spek, 2009)
;
_computing_publication_material
;
publCIF (Westrip, 2010)
;
_computing_structure_refinement
;
SHELXL2017 (Sheldrick, 2015b)
;
_computing_structure_solution
;
SHELXT2014 (Sheldrick, 2015a)
;
_diffrn_ambient_temperature 193(2)
_diffrn_detector_area_resol_mean 6.67
_diffrn_measured_fraction_theta_full 0.999
_diffrn_measured_fraction_theta_max 0.972
_diffrn_measurement_device '2-circle goniometer'
_diffrn_measurement_device_type 'Stoe IPDS 2T'
_diffrn_measurement_method 'rotation method'
_diffrn_radiation_type MoK\a
_diffrn_radiation_wavelength 0.71073
_diffrn_reflns_av_R_equivalents 0.0576
_diffrn_reflns_limit_h_max 26
_diffrn_reflns_limit_h_min -27
_diffrn_reflns_limit_k_max 13
_diffrn_reflns_limit_k_min -11
_diffrn_reflns_limit_l_max 31
_diffrn_reflns_limit_l_min -31
_diffrn_reflns_number 28240
_diffrn_reflns_theta_full 25.242
_diffrn_reflns_theta_max 28.642
_diffrn_reflns_theta_min 1.953
_exptl_absorpt_coefficient_mu 3.236
_exptl_absorpt_correction_T_max 0.6891
_exptl_absorpt_correction_T_min 0.4058
_exptl_absorpt_correction_type integration
_exptl_absorpt_process_details
;
(X-RED32; Stoe & Cie, 2006)
;
_exptl_crystal_colour 'light yellow'
_exptl_crystal_density_diffrn 1.721
_exptl_crystal_description plate
_exptl_crystal_F_000 2496
_exptl_crystal_size_max 0.340
_exptl_crystal_size_mid 0.260
_exptl_crystal_size_min 0.050
_refine_diff_density_max 0.708
_refine_diff_density_min -0.900
_refine_ls_abs_structure_details
;
Refined as an inversion twin
;
_refine_ls_abs_structure_Flack 0.41(2)
_refine_ls_extinction_method none
_refine_ls_goodness_of_fit_ref 1.161
_refine_ls_hydrogen_treatment constr
_refine_ls_matrix_type full
_refine_ls_number_parameters 666
_refine_ls_number_reflns 12118
_refine_ls_number_restraints 33
_refine_ls_restrained_S_all 1.159
_refine_ls_R_factor_all 0.1285
_refine_ls_R_factor_gt 0.0800
_refine_ls_shift/su_max 0.000
_refine_ls_shift/su_mean 0.000
_refine_ls_structure_factor_coef Fsqd
_refine_ls_weighting_details 'w=1/[\s^2^(Fo^2^)+(0.0335P)^2^+36.2917P] where P=(Fo^2^+2Fc^2^)/3'
_refine_ls_weighting_scheme calc
_refine_ls_wR_factor_gt 0.1576
_refine_ls_wR_factor_ref 0.1890
_reflns_number_gt 8561
_reflns_number_total 12118
_reflns_threshold_expression 'I > 2\s(I)'
_cod_data_source_file wm4065sup1.cif
_cod_data_source_block I
_cod_database_code 1548832
_shelx_space_group_comment
;
The symmetry employed for this shelxl refinement is uniquely defined
by the following loop, which should always be used as a source of
symmetry information in preference to the above space-group names.
They are only intended as comments.
;
_shelx_estimated_absorpt_t_min 0.406
_shelx_estimated_absorpt_t_max 0.855

loop_
_space_group_symop_operation_xyz
'x, y, z'
'-x, -y, z+1/2'
'-x+1/2, y+1/2, z+1/2'
'x+1/2, -y+1/2, z'

loop_
_atom_site_type_symbol
_atom_site_label
_atom_site_fract_x
_atom_site_fract_y
_atom_site_fract_z
_atom_site_U_iso_or_equiv
_atom_site_adp_type
_atom_site_calc_flag
_atom_site_occupancy
_atom_site_disorder_assembly
_atom_site_disorder_group
Se Se1A 0.05143(8) 0.45875(16) 0.54238(7) 0.0493(4) Uani d 1 . .
C C1A 0.0215(7) 0.5129(13) 0.4230(7) 0.039(3) Uani d 1 . .
C C2A -0.0007(7) 0.6410(15) 0.4345(8) 0.047(4) Uani d 1 . .
H H2A -0.012930 0.664452 0.472250 0.056 Uiso calc 1 . .
C C3A -0.0051(7) 0.7355(16) 0.3911(8) 0.050(4) Uani d 1 . .
H H3A -0.020032 0.823479 0.399162 0.061 Uiso calc 1 . .
C C4A 0.0123(8) 0.7008(18) 0.3357(8) 0.051(4) Uani d 1 . .
H H4A 0.008540 0.764993 0.305914 0.061 Uiso calc 1 . .
C C5A 0.0347(8) 0.5754(16) 0.3237(8) 0.050(4) Uani d 1 . .
H H5A 0.047064 0.553217 0.285857 0.060 Uiso calc 1 . .
C C6A 0.0394(7) 0.4790(14) 0.3672(7) 0.041(3) Uani d 1 . .
S S7A 0.07130(19) 0.3183(4) 0.3501(2) 0.0475(9) Uani d 1 . .
C C8A 0.0029(7) 0.2171(14) 0.3656(7) 0.042(3) Uani d 1 . .
C C9A -0.0228(7) 0.1421(14) 0.3223(7) 0.043(3) Uani d 1 . .
H H9A -0.006455 0.150252 0.284574 0.051 Uiso calc 1 . .
C C10A -0.0736(7) 0.0529(15) 0.3338(7) 0.044(4) Uani d 1 . .
H H10A -0.092918 0.003662 0.303604 0.052 Uiso calc 1 . .
C C11A -0.0945(7) 0.0377(15) 0.3879(7) 0.042(3) Uani d 1 . .
H H11A -0.126862 -0.026769 0.395763 0.051 Uiso calc 1 . .
C C12A -0.0701(7) 0.1132(15) 0.4320(7) 0.042(3) Uani d 1 . .
H H12A -0.087109 0.104390 0.469415 0.050 Uiso calc 1 . .
C C13A -0.0195(7) 0.2044(14) 0.4210(6) 0.037(3) Uani d 1 . .
C C14A 0.0083(6) 0.2796(14) 0.4697(6) 0.037(3) Uani d 1 . .
C C15A 0.0260(6) 0.4132(13) 0.4687(7) 0.039(3) Uani d 1 . .
N N16A 0.0135(6) 0.2135(13) 0.5210(6) 0.044(3) Uani d 1 . .
N N17A 0.0339(7) 0.2808(13) 0.5628(6) 0.047(3) Uani d 1 . .
Se Se1B 0.17948(8) 0.44736(17) -0.03038(8) 0.0527(4) Uani d 1 . .
C C1B 0.1465(7) 0.5053(15) 0.0877(8) 0.045(4) Uani d 1 . .
C C2B 0.1273(7) 0.6349(16) 0.0762(8) 0.049(4) Uani d 1 . .
H H2B 0.116688 0.658540 0.038027 0.058 Uiso calc 1 . .
C C3B 0.1230(8) 0.7319(16) 0.1185(9) 0.053(4) Uani d 1 . .
H H3B 0.110984 0.820843 0.108665 0.064 Uiso calc 1 . .
C C4B 0.1360(8) 0.7010(18) 0.1742(10) 0.057(5) Uani d 1 . .
H H4B 0.132583 0.767475 0.203078 0.068 Uiso calc 1 . .
C C5B 0.1544(8) 0.5700(16) 0.1880(7) 0.047(4) Uani d 1 . .
H H5B 0.162552 0.546371 0.226639 0.056 Uiso calc 1 . .
C C6B 0.1607(7) 0.4747(14) 0.1451(8) 0.043(3) Uani d 1 . .
S S7B 0.19277(19) 0.3150(4) 0.1643(2) 0.0484(10) Uani d 1 . .
C C8B 0.1270(6) 0.2093(13) 0.1468(7) 0.040(3) Uani d 1 . .
C C9B 0.1004(7) 0.1329(16) 0.1929(8) 0.045(4) Uani d 1 . .
H H9B 0.114887 0.143828 0.231084 0.054 Uiso calc 1 . .
C C10B 0.0516(7) 0.0406(15) 0.1788(7) 0.044(3) Uani d 1 . .
H H10B 0.033834 -0.014707 0.207743 0.053 Uiso calc 1 . .
C C11B 0.0290(7) 0.0293(14) 0.1226(7) 0.041(3) Uani d 1 . .
H H11B -0.004845 -0.030958 0.113904 0.050 Uiso calc 1 . .
C C12B 0.0560(7) 0.1054(15) 0.0804(7) 0.042(3) Uani d 1 . .
H H12B 0.040790 0.096279 0.042379 0.050 Uiso calc 1 . .
C C13B 0.1053(6) 0.1963(14) 0.0918(7) 0.038(3) Uani d 1 . .
C C14B 0.1346(6) 0.2741(13) 0.0429(7) 0.037(3) Uani d 1 . .
C C15B 0.1516(7) 0.4067(14) 0.0420(7) 0.044(3) Uani d 1 . .
N N16B 0.1405(6) 0.2060(13) -0.0067(6) 0.043(3) Uani d 1 . .
N N17B 0.1618(7) 0.2679(14) -0.0504(7) 0.054(3) Uani d 1 . .
Se Se1C 0.33561(7) 0.52544(15) 0.14539(8) 0.0476(4) Uani d 1 . .
C C1C 0.2971(6) 0.7737(14) 0.0899(6) 0.037(3) Uani d 1 . .
C C2C 0.2950(7) 0.7166(16) 0.0362(8) 0.049(4) Uani d 1 . .
H H2C 0.316441 0.633824 0.029887 0.059 Uiso calc 1 . .
C C3C 0.2626(9) 0.7764(18) -0.0090(8) 0.057(5) Uani d 1 . .
H H3C 0.260555 0.734853 -0.045433 0.069 Uiso calc 1 . .
C C4C 0.2329(8) 0.9006(19) 0.0013(8) 0.052(4) Uani d 1 . .
H H4C 0.211897 0.945020 -0.029326 0.063 Uiso calc 1 . .
C C5C 0.2333(7) 0.9595(17) 0.0539(8) 0.052(4) Uani d 1 . .
H H5C 0.211990 1.042628 0.059847 0.062 Uiso calc 1 . .
C C6C 0.2659(6) 0.8952(14) 0.0997(7) 0.038(3) Uani d 1 . .
S S7C 0.26504(17) 0.9701(4) 0.16780(19) 0.0461(9) Uani d 1 . .
C C8C 0.3469(7) 1.0082(14) 0.1729(7) 0.042(3) Uani d 1 . .
C C9C 0.3650(8) 1.1445(16) 0.1751(7) 0.049(4) Uani d 1 . .
H H9C 0.333483 1.212573 0.170622 0.058 Uiso calc 1 . .
C C10C 0.4289(9) 1.1796(18) 0.1838(8) 0.058(5) Uani d 1 . .
H H10C 0.440448 1.271461 0.187192 0.069 Uiso calc 1 . .
C C11C 0.4759(8) 1.0817(18) 0.1874(7) 0.052(4) Uani d 1 . .
H H11C 0.519689 1.105663 0.191688 0.063 Uiso calc 1 . .
C C12C 0.4575(8) 0.9463(16) 0.1848(7) 0.046(4) Uani d 1 . .
H H12C 0.489243 0.878414 0.188238 0.055 Uiso calc 1 . .
C C13C 0.3940(7) 0.9097(16) 0.1772(6) 0.039(3) Uani d 1 . .
C C14C 0.3768(6) 0.7672(14) 0.1725(7) 0.035(3) Uani d 1 . .
C C15C 0.3342(6) 0.7100(14) 0.1355(7) 0.040(3) Uani d 1 . .
N N16C 0.4114(6) 0.6782(13) 0.2063(6) 0.046(3) Uani d 1 . .
N N17C 0.3994(6) 0.5515(12) 0.2006(6) 0.047(3) Uani d 1 . .
Se Se1D 0.20970(16) 0.5125(3) 0.35682(17) 0.0487(10) Uani d 0.618(6) A 1
Se Se1E 0.2824(5) 0.6295(9) 0.2903(4) 0.051(2) Uani d 0.382(6) A 2
C C1D 0.1705(7) 0.7708(14) 0.4123(7) 0.040(3) Uani d 1 . .
C C2D 0.1656(8) 0.7163(15) 0.4674(7) 0.048(4) Uani d 1 . .
H H2D 0.185103 0.632270 0.475315 0.057 Uiso calc 1 . .
C C3D 0.1331(9) 0.782(2) 0.5103(8) 0.057(5) Uani d 1 . .
H H3D 0.130491 0.743195 0.547290 0.069 Uiso calc 1 . .
C C4D 0.1045(8) 0.9034(18) 0.4994(8) 0.054(4) Uani d 1 . .
H H4D 0.081816 0.948653 0.528863 0.065 Uiso calc 1 . .
C C5D 0.1085(7) 0.9587(17) 0.4466(8) 0.052(4) Uani d 1 . .
H H5D 0.088427 1.042690 0.439787 0.062 Uiso calc 1 . .
C C6D 0.1414(7) 0.8961(16) 0.4020(7) 0.046(4) Uani d 1 . .
S S7D 0.14250(18) 0.9657(4) 0.33250(19) 0.0480(9) Uani d 1 . .
C C8D 0.2262(7) 1.0023(15) 0.3266(7) 0.041(3) Uani d 1 . .
C C9D 0.2462(8) 1.1366(18) 0.3245(8) 0.051(4) Uani d 1 . .
H H9D 0.215960 1.207576 0.326746 0.061 Uiso calc 1 . .
C C10D 0.3109(9) 1.1633(19) 0.3193(8) 0.061(5) Uani d 1 . .
H H10D 0.325387 1.253317 0.316121 0.073 Uiso calc 1 . .
C C11D 0.3537(8) 1.0609(18) 0.3185(8) 0.058(5) Uani d 1 . .
H H11D 0.398042 1.082280 0.316193 0.070 Uiso calc 1 . .
C C12D 0.3366(7) 0.9281(18) 0.3210(7) 0.048(4) Uani d 1 . .
H H12D 0.368128 0.859450 0.318923 0.057 Uiso calc 1 . .
C C13D 0.2701(7) 0.8959(15) 0.3268(7) 0.042(3) Uani d 1 . .
C C14D 0.2510(8) 0.7555(15) 0.3305(6) 0.040(3) Uani d 1 . .
C C15D 0.2079(7) 0.7001(13) 0.3679(7) 0.040(3) Uani d 1 . .
N N16D 0.288(2) 0.657(4) 0.299(2) 0.038(5) Uani d 0.618(6) A 1
N N17D 0.2742(13) 0.532(3) 0.2986(12) 0.059(5) Uani d 0.618(6) A 1
N N16E 0.204(2) 0.558(3) 0.365(2) 0.038(5) Uani d 0.382(6) A 2
N N17E 0.239(2) 0.508(4) 0.325(2) 0.059(5) Uani d 0.382(6) A 2

loop_
_atom_site_aniso_label
_atom_site_aniso_U_11
_atom_site_aniso_U_22
_atom_site_aniso_U_33
_atom_site_aniso_U_12
_atom_site_aniso_U_13
_atom_site_aniso_U_23
Se1A 0.0528(9) 0.0437(8) 0.0515(9) -0.0091(7) -0.0088(8) -0.0013(8)
C1A 0.036(7) 0.025(6) 0.057(9) 0.010(5) -0.005(6) 0.002(6)
C2A 0.034(7) 0.035(8) 0.072(12) 0.005(6) -0.013(7) -0.002(7)
C3A 0.037(8) 0.033(8) 0.082(13) -0.001(6) -0.009(8) 0.007(8)
C4A 0.046(9) 0.052(9) 0.055(11) 0.000(7) -0.012(8) 0.020(8)
C5A 0.034(8) 0.045(9) 0.071(12) -0.011(7) -0.001(8) 0.000(8)
C6A 0.035(7) 0.036(7) 0.050(9) -0.002(6) -0.001(6) 0.001(7)
S7A 0.040(2) 0.042(2) 0.061(3) 0.0016(16) 0.0106(19) -0.0024(19)
C8A 0.044(8) 0.037(7) 0.046(8) 0.007(6) 0.002(7) 0.000(7)
C9A 0.044(8) 0.032(7) 0.051(9) 0.006(6) -0.008(7) 0.001(6)
C10A 0.037(7) 0.040(8) 0.054(9) 0.004(6) -0.014(7) -0.011(7)
C11A 0.031(7) 0.038(7) 0.058(9) 0.001(6) 0.001(6) -0.011(7)
C12A 0.039(8) 0.037(8) 0.049(9) -0.001(6) 0.007(7) -0.001(7)
C13A 0.034(7) 0.030(7) 0.048(9) 0.004(5) 0.002(6) -0.003(6)
C14A 0.034(7) 0.038(7) 0.040(7) -0.003(5) 0.000(6) 0.005(7)
C15A 0.036(7) 0.036(7) 0.045(8) 0.002(5) 0.006(6) 0.004(7)
N16A 0.040(7) 0.048(7) 0.045(7) 0.002(6) -0.003(6) -0.001(6)
N17A 0.043(7) 0.047(7) 0.051(8) -0.004(6) -0.005(6) 0.001(6)
Se1B 0.0546(9) 0.0460(8) 0.0576(10) -0.0042(7) 0.0079(8) 0.0039(8)
C1B 0.032(7) 0.040(8) 0.062(10) -0.007(6) 0.001(7) 0.000(7)
C2B 0.047(9) 0.041(8) 0.058(11) 0.005(7) -0.001(8) -0.002(7)
C3B 0.042(9) 0.030(7) 0.088(13) 0.006(6) 0.007(9) -0.015(8)
C4B 0.043(9) 0.042(9) 0.086(14) -0.007(7) 0.005(9) -0.013(9)
C5B 0.049(9) 0.044(8) 0.048(9) -0.006(7) 0.003(7) -0.011(7)
C6B 0.031(6) 0.041(7) 0.057(9) -0.008(6) -0.002(7) -0.002(8)
S7B 0.0357(18) 0.041(2) 0.068(3) -0.0033(15) -0.0106(18) 0.0054(18)
C8B 0.028(6) 0.032(6) 0.061(9) 0.009(5) -0.009(7) -0.005(7)
C9B 0.032(7) 0.049(9) 0.054(10) 0.000(6) 0.001(7) 0.003(7)
C10B 0.037(8) 0.039(8) 0.056(10) -0.003(6) 0.008(7) 0.007(7)
C11B 0.030(7) 0.030(7) 0.064(10) -0.004(5) 0.008(7) -0.003(7)
C12B 0.029(7) 0.045(8) 0.052(9) 0.002(6) -0.001(6) -0.005(7)
C13B 0.030(7) 0.030(7) 0.055(9) 0.003(5) 0.003(6) 0.000(6)
C14B 0.028(6) 0.034(7) 0.048(8) 0.000(5) 0.004(6) 0.001(7)
C15B 0.041(8) 0.032(7) 0.058(9) 0.011(6) -0.007(7) 0.008(7)
N16B 0.030(6) 0.047(7) 0.053(8) 0.003(5) 0.001(6) -0.001(6)
N17B 0.045(7) 0.049(8) 0.068(9) 0.005(6) -0.002(7) -0.004(7)
Se1C 0.0406(8) 0.0325(6) 0.0695(10) 0.0016(6) -0.0008(8) 0.0042(8)
C1C 0.023(6) 0.036(7) 0.052(9) -0.004(5) -0.004(6) 0.009(6)
C2C 0.040(8) 0.043(8) 0.064(11) 0.006(6) -0.009(7) -0.006(8)
C3C 0.066(12) 0.054(10) 0.052(10) -0.011(9) -0.009(9) 0.000(8)
C4C 0.036(8) 0.066(11) 0.055(10) -0.003(7) -0.012(7) 0.011(9)
C5C 0.025(7) 0.054(10) 0.078(13) -0.006(6) -0.009(7) 0.001(9)
C6C 0.025(7) 0.037(7) 0.051(9) -0.006(5) -0.005(6) 0.006(6)
S7C 0.0301(17) 0.042(2) 0.066(3) 0.0062(14) 0.0034(16) -0.0021(18)
C8C 0.039(7) 0.030(7) 0.059(9) 0.002(6) 0.000(7) 0.005(6)
C9C 0.045(9) 0.044(9) 0.057(10) -0.006(7) -0.002(7) -0.001(7)
C10C 0.055(10) 0.047(9) 0.071(12) -0.015(8) -0.008(9) 0.004(9)
C11C 0.046(9) 0.055(10) 0.057(10) -0.011(7) -0.001(8) 0.003(8)
C12C 0.041(8) 0.048(9) 0.049(9) -0.002(7) -0.002(7) -0.002(7)
C13C 0.034(7) 0.048(8) 0.037(8) -0.008(6) 0.002(6) -0.003(7)
C14C 0.022(6) 0.036(7) 0.047(8) 0.005(5) 0.001(6) 0.004(6)
C15C 0.026(6) 0.042(7) 0.051(9) -0.004(5) -0.001(6) -0.004(7)
N16C 0.043(7) 0.046(7) 0.050(8) 0.007(6) 0.005(6) 0.009(6)
N17C 0.033(6) 0.038(7) 0.070(9) 0.009(5) 0.003(6) 0.009(6)
Se1D 0.0419(17) 0.0320(14) 0.072(2) 0.0013(13) -0.0030(14) -0.0002(15)
Se1E 0.038(3) 0.060(6) 0.054(4) 0.008(3) 0.001(3) -0.015(3)
C1D 0.034(7) 0.032(7) 0.055(9) 0.003(5) -0.002(7) -0.002(6)
C2D 0.056(10) 0.040(8) 0.047(9) -0.007(7) 0.000(8) 0.001(7)
C3D 0.053(11) 0.070(12) 0.049(10) -0.013(9) 0.002(8) 0.010(9)
C4D 0.034(8) 0.060(11) 0.067(12) -0.014(7) 0.008(8) -0.013(9)
C5D 0.039(8) 0.044(9) 0.072(11) 0.009(7) -0.003(8) -0.020(8)
C6D 0.030(7) 0.042(8) 0.065(11) -0.002(6) -0.005(7) -0.007(7)
S7D 0.0354(19) 0.046(2) 0.063(3) 0.0019(16) -0.0041(17) 0.0098(19)
C8D 0.043(8) 0.041(8) 0.040(8) -0.016(6) 0.000(6) 0.000(6)
C9D 0.049(9) 0.046(9) 0.059(10) 0.001(7) 0.002(8) 0.001(8)
C10D 0.057(11) 0.056(11) 0.070(12) -0.024(9) 0.010(9) 0.004(9)
C11D 0.040(9) 0.059(11) 0.076(12) -0.014(8) 0.004(8) -0.001(9)
C12D 0.030(7) 0.063(10) 0.050(9) -0.004(7) 0.000(7) 0.001(8)
C13D 0.035(7) 0.039(8) 0.052(9) -0.003(6) -0.002(7) 0.004(7)
C14D 0.043(8) 0.035(7) 0.041(8) 0.000(6) -0.002(6) 0.004(6)
C15D 0.036(7) 0.029(6) 0.054(9) 0.000(5) -0.008(6) 0.002(6)
N16D 0.029(10) 0.034(8) 0.050(13) 0.000(7) -0.013(8) -0.005(9)
N17D 0.059(13) 0.039(8) 0.078(14) 0.002(8) 0.006(8) -0.009(8)
N16E 0.029(10) 0.034(8) 0.050(13) 0.000(7) -0.013(8) -0.005(9)
N17E 0.059(13) 0.039(8) 0.078(14) 0.002(8) 0.006(8) -0.009(8)

loop_
_atom_type_symbol
_atom_type_description
_atom_type_scat_dispersion_real
_atom_type_scat_dispersion_imag
_atom_type_scat_source
C C 0.0033 0.0016 'International Tables Vol C Tables 4.2.6.8 and 6.1.1.4'
H H 0.0000 0.0000 'International Tables Vol C Tables 4.2.6.8 and 6.1.1.4'
N N 0.0061 0.0033 'International Tables Vol C Tables 4.2.6.8 and 6.1.1.4'
S S 0.1246 0.1234 'International Tables Vol C Tables 4.2.6.8 and 6.1.1.4'
Se Se -0.0929 2.2259 'International Tables Vol C Tables 4.2.6.8 and 6.1.1.4'

loop_
_exptl_crystal_face_index_h
_exptl_crystal_face_index_k
_exptl_crystal_face_index_l
_exptl_crystal_face_perp_dist
2 1 0 0.1247
-2 -1 0 0.1333
-3 1 0 0.1661
3 -2 0 0.1650
0 0 1 0.0585
0 0 -1 0.0585

loop_
_geom_angle_atom_site_label_1
_geom_angle_atom_site_label_2
_geom_angle_atom_site_label_3
_geom_angle
C15A Se1A N17A 87.2(6)
C2A C1A C6A 119.5(14)
C2A C1A C15A 120.5(15)
C6A C1A C15A 120.0(12)
C1A C2A C3A 120.4(17)
C1A C2A H2A 119.8
C3A C2A H2A 119.8
C2A C3A C4A 119.8(16)
C2A C3A H3A 120.1
C4A C3A H3A 120.1
C5A C4A C3A 120.6(16)
C5A C4A H4A 119.7
C3A C4A H4A 119.7
C4A C5A C6A 120.2(17)
C4A C5A H5A 119.9
C6A C5A H5A 119.9
C1A C6A C5A 119.5(14)
C1A C6A S7A 121.7(11)
C5A C6A S7A 118.8(13)
C6A S7A C8A 99.5(7)
C9A C8A C13A 120.9(15)
C9A C8A S7A 118.1(12)
C13A C8A S7A 120.8(12)
C8A C9A C10A 119.8(15)
C8A C9A H9A 120.1
C10A C9A H9A 120.1
C11A C10A C9A 119.6(14)
C11A C10A H10A 120.2
C9A C10A H10A 120.2
C10A C11A C12A 121.6(14)
C10A C11A H11A 119.2
C12A C11A H11A 119.2
C11A C12A C13A 119.4(14)
C11A C12A H12A 120.3
C13A C12A H12A 120.3
C8A C13A C12A 118.7(14)
C8A C13A C14A 123.0(13)
C12A C13A C14A 118.4(13)
N16A C14A C15A 117.2(14)
N16A C14A C13A 117.5(12)
C15A C14A C13A 125.3(14)
C14A C15A C1A 130.6(15)
C14A C15A Se1A 107.1(11)
C1A C15A Se1A 122.0(10)
N17A N16A C14A 116.8(13)
N16A N17A Se1A 111.8(11)
C15B Se1B N17B 87.6(7)
C2B C1B C6B 116.8(15)
C2B C1B C15B 120.6(15)
C6B C1B C15B 122.6(14)
C1B C2B C3B 122.1(17)
C1B C2B H2B 119.0
C3B C2B H2B 119.0
C4B C3B C2B 120.8(16)
C4B C3B H3B 119.6
C2B C3B H3B 119.6
C3B C4B C5B 119.1(17)
C3B C4B H4B 120.5
C5B C4B H4B 120.5
C6B C5B C4B 119.8(17)
C6B C5B H5B 120.1
C4B C5B H5B 120.1
C5B C6B C1B 121.4(15)
C5B C6B S7B 117.7(14)
C1B C6B S7B 120.8(12)
C8B S7B C6B 100.5(6)
C13B C8B C9B 122.0(13)
C13B C8B S7B 121.7(12)
C9B C8B S7B 116.2(12)
C10B C9B C8B 116.7(15)
C10B C9B H9B 121.7
C8B C9B H9B 121.7
C11B C10B C9B 121.0(14)
C11B C10B H10B 119.5
C9B C10B H10B 119.5
C12B C11B C10B 119.7(13)
C12B C11B H11B 120.1
C10B C11B H11B 120.1
C11B C12B C13B 121.7(15)
C11B C12B H12B 119.2
C13B C12B H12B 119.2
C8B C13B C12B 118.9(14)
C8B C13B C14B 122.0(13)
C12B C13B C14B 119.1(14)
N16B C14B C15B 116.6(15)
N16B C14B C13B 115.5(12)
C15B C14B C13B 127.7(15)
C14B C15B C1B 128.4(16)
C14B C15B Se1B 108.0(12)
C1B C15B Se1B 123.5(11)
N17B N16B C14B 118.6(13)
N16B N17B Se1B 109.2(11)
C15C Se1C N17C 87.7(6)
C2C C1C C6C 119.5(13)
C2C C1C C15C 120.1(13)
C6C C1C C15C 120.3(14)
C1C C2C C3C 122.1(15)
C1C C2C H2C 118.9
C3C C2C H2C 118.9
C2C C3C C4C 117.5(17)
C2C C3C H3C 121.2
C4C C3C H3C 121.2
C5C C4C C3C 122.1(17)
C5C C4C H4C 118.9
C3C C4C H4C 118.9
C4C C5C C6C 119.3(16)
C4C C5C H5C 120.3
C6C C5C H5C 120.3
C1C C6C C5C 119.4(15)
C1C C6C S7C 121.5(11)
C5C C6C S7C 119.1(12)
C8C S7C C6C 98.3(7)
C13C C8C C9C 119.2(14)
C13C C8C S7C 122.6(11)
C9C C8C S7C 118.1(11)
C10C C9C C8C 120.2(16)
C10C C9C H9C 119.9
C8C C9C H9C 119.9
C11C C10C C9C 120.5(16)
C11C C10C H10C 119.7
C9C C10C H10C 119.7
C10C C11C C12C 118.8(15)
C10C C11C H11C 120.6
C12C C11C H11C 120.6
C13C C12C C11C 121.3(16)
C13C C12C H12C 119.4
C11C C12C H12C 119.4
C12C C13C C8C 119.9(14)
C12C C13C C14C 119.7(14)
C8C C13C C14C 120.3(13)
C15C C14C N16C 115.6(13)
C15C C14C C13C 127.6(14)
N16C C14C C13C 116.7(13)
C14C C15C C1C 128.7(14)
C14C C15C Se1C 108.9(11)
C1C C15C Se1C 122.1(10)
N17C N16C C14C 117.7(13)
N16C N17C Se1C 110.0(10)
C15D Se1D N17D 90.6(9)
C14D Se1E N17E 92.9(15)
C2D C1D C6D 117.9(14)
C2D C1D C15D 120.0(13)
C6D C1D C15D 122.0(14)
C3D C2D C1D 121.5(16)
C3D C2D H2D 119.2
C1D C2D H2D 119.2
C2D C3D C4D 119.8(17)
C2D C3D H3D 120.1
C4D C3D H3D 120.1
C5D C4D C3D 120.0(17)
C5D C4D H4D 120.0
C3D C4D H4D 120.0
C4D C5D C6D 122.0(16)
C4D C5D H5D 119.0
C6D C5D H5D 119.0
C5D C6D C1D 118.7(16)
C5D C6D S7D 121.2(13)
C1D C6D S7D 119.9(12)
C6D S7D C8D 99.4(7)
C13D C8D C9D 121.8(14)
C13D C8D S7D 118.9(11)
C9D C8D S7D 119.2(13)
C10D C9D C8D 118.6(16)
C10D C9D H9D 120.7
C8D C9D H9D 120.7
C11D C10D C9D 119.9(17)
C11D C10D H10D 120.0
C9D C10D H10D 120.0
C10D C11D C12D 123.7(16)
C10D C11D H11D 118.2
C12D C11D H11D 118.2
C11D C12D C13D 118.2(16)
C11D C12D H12D 120.9
C13D C12D H12D 120.9
C8D C13D C12D 117.6(14)
C8D C13D C14D 123.3(13)
C12D C13D C14D 119.1(14)
C15D C14D N16D 114(2)
C15D C14D C13D 127.1(14)
N16D C14D C13D 118(2)
C15D C14D Se1E 108.0(11)
C13D C14D Se1E 124.9(12)
C14D C15D N16E 115(2)
C14D C15D C1D 127.1(13)
N16E C15D C1D 118(2)
C14D C15D Se1D 107.3(11)
C1D C15D Se1D 125.4(11)
N17D N16D C14D 123(4)
N16D N17D Se1D 104(3)
N17E N16E C15D 112(3)
N16E N17E Se1E 112(3)

loop_
_geom_bond_atom_site_label_1
_geom_bond_atom_site_label_2
_geom_bond_distance
Se1A C15A 1.862(16)
Se1A N17A 1.874(13)
C1A C2A 1.384(19)
C1A C6A 1.40(2)
C1A C15A 1.46(2)
C2A C3A 1.39(2)
C2A H2A 0.9500
C3A C4A 1.39(2)
C3A H3A 0.9500
C4A C5A 1.36(2)
C4A H4A 0.9500
C5A C6A 1.40(2)
C5A H5A 0.9500
C6A S7A 1.779(15)
S7A C8A 1.785(16)
C8A C9A 1.37(2)
C8A C13A 1.38(2)
C9A C10A 1.41(2)
C9A H9A 0.9500
C10A C11A 1.35(2)
C10A H10A 0.9500
C11A C12A 1.37(2)
C11A H11A 0.9500
C12A C13A 1.42(2)
C12A H12A 0.9500
C13A C14A 1.48(2)
C14A N16A 1.373(18)
C14A C15A 1.383(18)
N16A N17A 1.262(18)
Se1B C15B 1.836(17)
Se1B N17B 1.885(14)
C1B C2B 1.38(2)
C1B C6B 1.41(2)
C1B C15B 1.46(2)
C2B C3B 1.39(2)
C2B H2B 0.9500
C3B C4B 1.37(3)
C3B H3B 0.9500
C4B C5B 1.40(2)
C4B H4B 0.9500
C5B C6B 1.39(2)
C5B H5B 0.9500
C6B S7B 1.783(16)
S7B C8B 1.777(14)
C8B C13B 1.37(2)
C8B C9B 1.43(2)
C9B C10B 1.41(2)
C9B H9B 0.9500
C10B C11B 1.40(2)
C10B H10B 0.9500
C11B C12B 1.37(2)
C11B H11B 0.9500
C12B C13B 1.40(2)
C12B H12B 0.9500
C13B C14B 1.51(2)
C14B N16B 1.35(2)
C14B C15B 1.369(19)
N16B N17B 1.273(19)
Se1C C15C 1.855(15)
Se1C N17C 1.874(14)
C1C C2C 1.38(2)
C1C C6C 1.39(2)
C1C C15C 1.462(19)
C2C C3C 1.39(2)
C2C H2C 0.9500
C3C C4C 1.41(2)
C3C H3C 0.9500
C4C C5C 1.36(3)
C4C H4C 0.9500
C5C C6C 1.42(2)
C5C H5C 0.9500
C6C S7C 1.760(16)
S7C C8C 1.753(15)
C8C C13C 1.39(2)
C8C C9C 1.41(2)
C9C C10C 1.39(2)
C9C H9C 0.9500
C10C C11C 1.38(2)
C10C H10C 0.9500
C11C C12C 1.40(2)
C11C H11C 0.9500
C12C C13C 1.39(2)
C12C H12C 0.9500
C13C C14C 1.47(2)
C14C C15C 1.366(19)
C14C N16C 1.390(18)
N16C N17C 1.294(17)
Se1D C15D 1.889(14)
Se1D N17D 1.93(3)
Se1E C14D 1.700(17)
Se1E N17E 1.72(5)
C1D C2D 1.40(2)
C1D C6D 1.41(2)
C1D C15D 1.48(2)
C2D C3D 1.37(2)
C2D H2D 0.9500
C3D C4D 1.38(3)
C3D H3D 0.9500
C4D C5D 1.36(2)
C4D H4D 0.9500
C5D C6D 1.40(2)
C5D H5D 0.9500
C6D S7D 1.770(17)
S7D C8D 1.787(15)
C8D C13D 1.40(2)
C8D C9D 1.40(2)
C9D C10D 1.38(2)
C9D H9D 0.9500
C10D C11D 1.36(3)
C10D H10D 0.9500
C11D C12D 1.37(2)
C11D H11D 0.9500
C12D C13D 1.43(2)
C12D H12D 0.9500
C13D C14D 1.46(2)
C14D C15D 1.37(2)
C14D N16D 1.45(4)
C15D N16E 1.42(3)
N16D N17D 1.28(4)
N16E N17E 1.28(4)

loop_
_geom_torsion_atom_site_label_1
_geom_torsion_atom_site_label_2
_geom_torsion_atom_site_label_3
_geom_torsion_atom_site_label_4
_geom_torsion
C6A C1A C2A C3A 0(2)
C15A C1A C2A C3A -179.8(14)
C1A C2A C3A C4A 1(2)
C2A C3A C4A C5A -1(2)
C3A C4A C5A C6A 1(3)
C2A C1A C6A C5A 0(2)
C15A C1A C6A C5A 179.7(14)
C2A C1A C6A S7A 177.5(11)
C15A C1A C6A S7A -3(2)
C4A C5A C6A C1A 0(2)
C4A C5A C6A S7A -178.0(12)
C1A C6A S7A C8A 65.1(14)
C5A C6A S7A C8A -117.4(13)
C6A S7A C8A C9A 119.9(12)
C6A S7A C8A C13A -66.5(13)
C13A C8A C9A C10A 1(2)
S7A C8A C9A C10A 175.0(11)
C8A C9A C10A C11A -3(2)
C9A C10A C11A C12A 4(2)
C10A C11A C12A C13A -3(2)
C9A C8A C13A C12A -1(2)
S7A C8A C13A C12A -174.2(11)
C9A C8A C13A C14A 177.7(13)
S7A C8A C13A C14A 4.3(19)
C11A C12A C13A C8A 2(2)
C11A C12A C13A C14A -176.9(13)
C8A C13A C14A N16A -141.8(14)
C12A C13A C14A N16A 36.7(19)
C8A C13A C14A C15A 42(2)
C12A C13A C14A C15A -139.5(15)
N16A C14A C15A C1A -174.6(14)
C13A C14A C15A C1A 2(2)
N16A C14A C15A Se1A -0.6(16)
C13A C14A C15A Se1A 175.5(11)
C2A C1A C15A C14A 135.4(16)
C6A C1A C15A C14A -44(2)
C2A C1A C15A Se1A -37.8(19)
C6A C1A C15A Se1A 142.5(12)
N17A Se1A C15A C14A 0.6(10)
N17A Se1A C15A C1A 175.3(12)
C15A C14A N16A N17A 0(2)
C13A C14A N16A N17A -176.3(13)
C14A N16A N17A Se1A 0.4(17)
C15A Se1A N17A N16A -0.6(11)
C6B C1B C2B C3B 1(2)
C15B C1B C2B C3B -178.8(15)
C1B C2B C3B C4B -2(3)
C2B C3B C4B C5B 1(3)
C3B C4B C5B C6B 2(2)
C4B C5B C6B C1B -3(2)
C4B C5B C6B S7B 173.2(12)
C2B C1B C6B C5B 1(2)
C15B C1B C6B C5B -179.0(14)
C2B C1B C6B S7B -174.3(11)
C15B C1B C6B S7B 5(2)
C5B C6B S7B C8B 118.4(12)
C1B C6B S7B C8B -65.9(14)
C6B S7B C8B C13B 63.7(13)
C6B S7B C8B C9B -119.8(12)
C13B C8B C9B C10B 1(2)
S7B C8B C9B C10B -175.0(11)
C8B C9B C10B C11B -2(2)
C9B C10B C11B C12B 2(2)
C10B C11B C12B C13B -1(2)
C9B C8B C13B C12B 0(2)
S7B C8B C13B C12B 176.1(10)
C9B C8B C13B C14B -178.2(13)
S7B C8B C13B C14B -1.9(18)
C11B C12B C13B C8B 0(2)
C11B C12B C13B C14B 177.9(13)
C8B C13B C14B N16B 141.3(13)
C12B C13B C14B N16B -36.7(18)
C8B C13B C14B C15B -44(2)
C12B C13B C14B C15B 138.5(16)
N16B C14B C15B C1B 175.8(14)
C13B C14B C15B C1B 1(3)
N16B C14B C15B Se1B -1.0(16)
C13B C14B C15B Se1B -176.1(11)
C2B C1B C15B C14B -139.9(16)
C6B C1B C15B C14B 40(2)
C2B C1B C15B Se1B 36(2)
C6B C1B C15B Se1B -143.4(12)
N17B Se1B C15B C14B 0.7(11)
N17B Se1B C15B C1B -176.2(13)
C15B C14B N16B N17B 1(2)
C13B C14B N16B N17B 176.5(13)
C14B N16B N17B Se1B 0.0(16)
C15B Se1B N17B N16B -0.4(11)
C6C C1C C2C C3C 0(2)
C15C C1C C2C C3C -177.3(15)
C1C C2C C3C C4C 2(3)
C2C C3C C4C C5C -2(3)
C3C C4C C5C C6C 1(2)
C2C C1C C6C C5C -1(2)
C15C C1C C6C C5C 176.2(13)
C2C C1C C6C S7C 178.2(11)
C15C C1C C6C S7C -4.6(18)
C4C C5C C6C C1C 0(2)
C4C C5C C6C S7C -178.9(12)
C1C C6C S7C C8C 67.0(12)
C5C C6C S7C C8C -113.8(12)
C6C S7C C8C C13C -67.5(15)
C6C S7C C8C C9C 115.2(14)
C13C C8C C9C C10C -3(3)
S7C C8C C9C C10C 174.8(14)
C8C C9C C10C C11C 3(3)
C9C C10C C11C C12C -3(3)
C10C C11C C12C C13C 2(3)
C11C C12C C13C C8C -1(2)
C11C C12C C13C C14C 177.8(15)
C9C C8C C13C C12C 1(2)
S7C C8C C13C C12C -175.8(13)
C9C C8C C13C C14C -177.3(15)
S7C C8C C13C C14C 5(2)
C12C C13C C14C C15C -138.0(16)
C8C C13C C14C C15C 41(2)
C12C C13C C14C N16C 37(2)
C8C C13C C14C N16C -144.7(14)
N16C C14C C15C C1C -171.6(14)
C13C C14C C15C C1C 3(3)
N16C C14C C15C Se1C 1.8(16)
C13C C14C C15C Se1C 176.4(12)
C2C C1C C15C C14C 132.5(17)
C6C C1C C15C C14C -45(2)
C2C C1C C15C Se1C -40.2(18)
C6C C1C C15C Se1C 142.6(12)
N17C Se1C C15C C14C -1.4(11)
N17C Se1C C15C C1C 172.5(12)
C15C C14C N16C N17C -1(2)
C13C C14C N16C N17C -176.5(13)
C14C N16C N17C Se1C 0.1(16)
C15C Se1C N17C N16C 0.8(11)
C6D C1D C2D C3D 1(2)
C15D C1D C2D C3D 177.6(15)
C1D C2D C3D C4D 0(3)
C2D C3D C4D C5D 0(3)
C3D C4D C5D C6D 0(3)
C4D C5D C6D C1D 1(2)
C4D C5D C6D S7D 176.6(13)
C2D C1D C6D C5D -1(2)
C15D C1D C6D C5D -178.0(13)
C2D C1D C6D S7D -176.8(11)
C15D C1D C6D S7D 6(2)
C5D C6D S7D C8D 115.3(13)
C1D C6D S7D C8D -69.0(13)
C6D S7D C8D C13D 64.6(14)
C6D S7D C8D C9D -112.5(14)
C13D C8D C9D C10D 4(3)
S7D C8D C9D C10D -179.2(14)
C8D C9D C10D C11D -3(3)
C9D C10D C11D C12D 2(3)
C10D C11D C12D C13D -2(3)
C9D C8D C13D C12D -4(2)
S7D C8D C13D C12D 178.9(12)
C9D C8D C13D C14D 178.3(15)
S7D C8D C13D C14D 1(2)
C11D C12D C13D C8D 3(2)
C11D C12D C13D C14D -179.0(16)
C8D C13D C14D C15D -47(2)
C12D C13D C14D C15D 135.1(17)
C8D C13D C14D N16D 144(3)
C12D C13D C14D N16D -33(3)
C8D C13D C14D Se1E 136.2(15)
C12D C13D C14D Se1E -41(2)
N17E Se1E C14D C15D -1.0(19)
N17E Se1E C14D C13D 176.0(19)
C13D C14D C15D N16E -174(2)
Se1E C14D C15D N16E 3(3)
N16D C14D C15D C1D 170(3)
C13D C14D C15D C1D 1(3)
Se1E C14D C15D C1D 178.0(13)
N16D C14D C15D Se1D -5(3)
C13D C14D C15D Se1D -174.3(13)
C2D C1D C15D C14D -135.1(17)
C6D C1D C15D C14D 42(2)
C2D C1D C15D N16E 40(3)
C6D C1D C15D N16E -143(2)
C2D C1D C15D Se1D 39(2)
C6D C1D C15D Se1D -143.6(13)
N17D Se1D C15D C14D 0.5(13)
N17D Se1D C15D C1D -175.0(14)
C15D C14D N16D N17D 12(6)
C13D C14D N16D N17D -179(4)
C14D N16D N17D Se1D -10(5)
C14D C15D N16E N17E -4(5)
C1D C15D N16E N17E -179(3)
C15D N16E N17E Se1E 3(5)
C14D Se1E N17E N16E -1(4)

_cod_database_fobs_code 1548832
